data_2104262
loop_
_publ_author_name
'Friese, Karen'
'Kanke, Yasushi'
'Fitch, Andy N.'
'Morgenroth, Wolfgang'
'Grzechnik, Andrzej'

_publ_section_title
;
 Isosymmetrical phase transition in \a-YbV~4~O~8~
;
_journal_coeditor_code SN5072
_journal_issue 6
_journal_name_full 'Acta Crystallographica Section B'
_journal_page_first 652
_journal_page_last 660
_journal_paper_doi 10.1107/S0108768108026153
_journal_volume 64
_journal_year 2008
_chemical_formula_sum 'O8 V4 Yb'
_chemical_formula_weight 504.8
_chemical_name_common Ytterbiumvanadate
_chemical_name_systematic ' ?'
_space_group_IT_number 14
_symmetry_cell_setting monoclinic
_symmetry_space_group_name_Hall '-P 2yn'
_symmetry_space_group_name_H-M 'P 1 21/n 1'
_cell_angle_alpha 90
_cell_angle_beta 90.185(2)
_cell_angle_gamma 90
_cell_formula_units_Z 4
_cell_length_a 9.0677(3)
_cell_length_b 10.6261(4)
_cell_length_c 5.7599(2)
_cell_measurement_reflns_used 378
_cell_measurement_temperature 250
_cell_measurement_theta_max 10
_cell_measurement_theta_min 1
_cell_volume 554.99(3)
_computing_cell_refinement Jana2006
_computing_data_collection 'XDS (Kabsch, 2007)'
_computing_data_reduction 'XDS, Jana2006'
_computing_molecular_graphics 'Atoms (Dowty, 1999)'
_computing_publication_material 'Jana2006 (Petricek, Dusek & Palatinus, 2006)'
_computing_structure_refinement 'Jana2006 (Petricek, Dusek & Palatinus, 2006)'
_computing_structure_solution 'coordinates from model'
_diffrn_ambient_temperature 250
_diffrn_detector_area_resol_mean Mar-CCD165
_diffrn_measured_fraction_theta_full 32.62
_diffrn_measured_fraction_theta_max 2
_diffrn_measurement_device 'Huber 4-circle'
_diffrn_measurement_method \f-scans
_diffrn_radiation_source 'Hasylab; D3'
_diffrn_radiation_type Synchrotron
_diffrn_radiation_wavelength 0.47686
_diffrn_reflns_av_R_equivalents 0.056
_diffrn_reflns_av_sigmaI/netI 0.023
_diffrn_reflns_limit_h_max 20
_diffrn_reflns_limit_h_min -20
_diffrn_reflns_limit_k_max 18
_diffrn_reflns_limit_k_min -23
_diffrn_reflns_limit_l_max 13
_diffrn_reflns_limit_l_min -12
_diffrn_reflns_number 51399
_diffrn_reflns_reduction_process Jana2006
_diffrn_reflns_theta_full 32.62
_diffrn_reflns_theta_max 32.62
_diffrn_reflns_theta_min 2
_exptl_absorpt_coefficient_mu 7.886
_exptl_absorpt_correction_T_max 0.7792
_exptl_absorpt_correction_T_min 0.6585
_exptl_absorpt_correction_type numerical
_exptl_absorpt_process_details 'Xshape (Stoe &CIE), Jana2006 (Petricek, Dusek and Palatinus)'
_exptl_crystal_colour black
_exptl_crystal_density_diffrn 6.0395
_exptl_crystal_density_meas ?
_exptl_crystal_description irregular
_exptl_crystal_F_000 904
_exptl_crystal_size_max 0.11
_exptl_crystal_size_mid 0.095
_exptl_crystal_size_min 0.087
_refine_diff_density_max 3.53
_refine_diff_density_min '-8.52; 2.47\%A from V3'
_refine_ls_extinction_coef 34E2(2)
_refine_ls_extinction_method 'B-C type 1 Gaussian isotropic (Becker & Coppens, 1974)'
_refine_ls_goodness_of_fit_ref 1.87
_refine_ls_number_parameters 119
_refine_ls_number_reflns 6594
_refine_ls_R_factor_all 0.0389
_refine_ls_R_factor_gt 0.0317
_refine_ls_shift/su_max 0.0043
_refine_ls_shift/su_mean 0.0002
_refine_ls_structure_factor_coef F
_refine_ls_weighting_details w=1/(\s^2^(F)+0.0001F^2^)
_refine_ls_weighting_scheme sigma
_refine_ls_wR_factor_gt 0.0335
_refine_ls_wR_factor_ref 0.0344
_reflns_number_gt 5676
_reflns_number_total 6594
_reflns_threshold_expression I>3\s(I)
_cod_data_source_file sn5072.cif
_cod_data_source_block I
_cod_depositor_comments
;
The following automatic conversions were performed:
'_exptl_absorpt_correction_type' value 'Numerical' changed to 'numerical'
according to '/home/saulius/struct/CIF-dictionaries/cif_core.dic'
dictionary named 'cif_core.dic' version 2.4.1 from 2010-06-29.

Automatic conversion script
Id: cif_fix_enum 1527 2010-12-29 10:47:43Z saulius 

The following automatic conversions were performed:

'_exptl_absorpt_correction_type' value 'Numerical' changed to
'numerical' according to
/home/saulius/struct/CIF-dictionaries/cif_core.dic dictionary named
'cif_core.dic' version 2.4.1 from 2010-06-29.

Automatic conversion script
Id: cif_fix_values 1715 2011-07-08 13:25:40Z adriana 
;
_cod_original_sg_symbol_Hall '-P 2yabc'
_cod_original_formula_sum 'O8 V4 Yb1'
_cod_database_code 2104262
_cod_database_fobs_code 2104262

loop_
_symmetry_equiv_pos_site_id
_symmetry_equiv_pos_as_xyz
1 x,y,z
2 -x+1/2,y+1/2,-z+1/2
3 -x,-y,-z
4 x+1/2,-y+1/2,z+1/2

loop_
_atom_site_type_symbol
_atom_site_label
_atom_site_fract_x
_atom_site_fract_y
_atom_site_fract_z
_atom_site_U_iso_or_equiv
_atom_site_adp_type
_atom_site_calc_flag
_atom_site_occupancy
Yb Yb 0.758088(9) 0.657623(7) 0.126532(14) 0.004173(17) Uani d 1
V V1 0.42644(4) 0.61874(3) 0.12336(6) 0.00406(5) Uani d 1
V V2 0.40828(4) 0.09711(3) 0.12454(6) 0.00401(5) Uani d 1
V V3 0.45589(4) 0.61093(3) 0.62677(6) 0.00429(5) Uani d 1
V V4 0.41860(4) 0.10574(3) 0.62589(6) 0.00429(5) Uani d 1
O O1 0.20288(18) 0.15901(13) 0.1132(3) 0.0059(3) Uani d 1
O O2 0.12031(17) 0.47316(13) 0.1172(3) 0.0052(3) Uani d 1
O O3 0.53975(17) 0.77672(13) 0.1210(3) 0.0053(3) Uani d 1
O O4 0.41365(17) 0.43082(13) 0.1160(3) 0.0052(3) Uani d 1
O O5 0.20795(19) 0.15820(13) 0.6385(3) 0.0065(3) Uani d 1
O O6 0.11378(17) 0.47513(13) 0.6338(3) 0.0053(3) Uani d 1
O O7 0.51292(18) 0.78872(13) 0.6279(3) 0.0058(3) Uani d 1
O O8 0.41537(17) 0.42725(13) 0.6328(3) 0.0054(3) Uani d 1

loop_
_atom_site_aniso_label
_atom_site_aniso_U_11
_atom_site_aniso_U_22
_atom_site_aniso_U_33
_atom_site_aniso_U_12
_atom_site_aniso_U_13
_atom_site_aniso_U_23
_atom_site_aniso_type_symbol
Yb 0.00300(3) 0.00477(3) 0.00475(3) 0.000171(18) 0.000072(19) -0.000154(17) Yb
V1 0.00344(10) 0.00462(9) 0.00414(10) -0.00024(7) 0.00000(8) -0.00017(7) V
V2 0.00375(10) 0.00461(8) 0.00367(9) 0.00034(7) -0.00003(8) 0.00017(7) V
V3 0.00423(10) 0.00463(9) 0.00401(10) 0.00007(7) -0.00003(8) 0.00023(7) V
V4 0.00443(10) 0.00435(8) 0.00411(10) -0.00014(7) 0.00068(8) -0.00021(7) V
O1 0.0043(5) 0.0079(4) 0.0055(5) 0.0003(3) 0.0006(4) 0.0003(3) O
O2 0.0043(5) 0.0061(4) 0.0052(5) 0.0005(3) 0.0002(4) -0.0004(3) O
O3 0.0057(5) 0.0051(4) 0.0049(4) -0.0008(3) 0.0000(4) 0.0001(3) O
O4 0.0044(5) 0.0064(4) 0.0048(5) 0.0000(3) -0.0002(4) -0.0002(3) O
O5 0.0056(5) 0.0085(5) 0.0053(5) -0.0005(4) -0.0003(4) -0.0008(3) O
O6 0.0046(5) 0.0056(4) 0.0057(5) 0.0004(3) -0.0001(4) 0.0010(3) O
O7 0.0063(5) 0.0059(4) 0.0053(5) -0.0006(4) 0.0000(4) 0.0002(3) O
O8 0.0050(5) 0.0064(4) 0.0048(4) -0.0001(3) 0.0003(4) 0.0003(3) O

loop_
_atom_type_symbol
_atom_type_scat_dispersion_real
_atom_type_scat_dispersion_imag
_atom_type_scat_source
Yb -0.392 2.854 'International Tables Vol C Tables  4.2.6.8 and 6.1.1.1'
V 0.183 0.250 'International Tables Vol C Tables  4.2.6.8 and 6.1.1.1'
O 0.004 0.003 'International Tables Vol C Tables  4.2.6.8 and 6.1.1.1'

loop_
_geom_angle_atom_site_label_1
_geom_angle_atom_site_label_2
_geom_angle_atom_site_label_3
_geom_angle_site_symmetry_1
_geom_angle_site_symmetry_3
_geom_angle
_geom_angle_publ_flag
V1 Yb V1 . 3_665 55.843(8) yes
V1 Yb V1 . 4_564 116.822(8) yes
V1 Yb V1 . 4_565 117.321(8) yes
V1 Yb V2 . 2_655 148.837(8) yes
V1 Yb V2 . 3_665 69.964(8) yes
V1 Yb V2 . 4_554 103.418(8) yes
V1 Yb V2 . 4_555 103.719(8) yes
V1 Yb V3 . 1_554 45.750(8) yes
V1 Yb V3 . . 46.276(8) yes
V1 Yb V3 . 3_666 51.852(8) yes
V1 Yb V3 . 4_564 133.925(9) yes
V1 Yb V4 . 2_655 148.243(9) yes
V1 Yb V4 . 3_666 67.963(8) yes
V1 Yb V4 . 4_554 109.654(9) yes
V1 Yb V1 3_665 4_564 111.168(7) yes
V1 Yb V1 3_665 4_565 157.527(7) yes
V1 Yb V2 3_665 2_655 114.659(7) yes
V1 Yb V2 3_665 3_665 104.469(8) yes
V1 Yb V2 3_665 4_554 50.333(7) yes
V1 Yb V2 3_665 4_555 84.138(7) yes
V1 Yb V3 3_665 1_554 46.224(7) yes
V1 Yb V3 3_665 . 82.600(7) yes
V1 Yb V3 3_665 3_666 45.674(7) yes
V1 Yb V3 3_665 4_564 156.095(8) yes
V1 Yb V4 3_665 2_655 95.589(8) yes
V1 Yb V4 3_665 3_666 123.806(8) yes
V1 Yb V4 3_665 4_554 59.974(8) yes
V1 Yb V1 4_564 4_565 91.113(7) yes
V1 Yb V2 4_564 2_655 94.341(7) yes
V1 Yb V2 4_564 3_665 53.334(7) yes
V1 Yb V2 4_564 4_554 76.187(6) yes
V1 Yb V2 4_564 4_555 138.602(7) yes
V1 Yb V3 4_564 1_554 79.438(7) yes
V1 Yb V3 4_564 . 147.779(7) yes
V1 Yb V3 4_564 3_666 156.651(7) yes
V1 Yb V3 4_564 4_564 45.801(8) yes
V1 Yb V4 4_564 2_655 56.574(7) yes
V1 Yb V4 4_564 3_666 92.675(7) yes
V1 Yb V4 4_564 4_554 110.164(8) yes
V1 Yb V2 4_565 2_655 58.445(7) yes
V1 Yb V2 4_565 3_665 90.969(7) yes
V1 Yb V2 4_565 4_554 138.579(7) yes
V1 Yb V2 4_565 4_555 76.788(6) yes
V1 Yb V3 4_565 1_554 147.579(7) yes
V1 Yb V3 4_565 . 79.659(7) yes
V1 Yb V3 4_565 3_666 112.191(7) yes
V1 Yb V3 4_565 4_564 45.507(8) yes
V1 Yb V4 4_565 2_655 94.362(8) yes
V1 Yb V4 4_565 3_666 55.012(8) yes
V1 Yb V4 4_565 4_554 110.572(8) yes
V2 Yb V2 2_655 3_665 136.842(8) yes
V2 Yb V2 2_655 4_554 83.010(7) yes
V2 Yb V2 2_655 4_555 45.566(7) yes
V2 Yb V3 2_655 1_554 152.320(7) yes
V2 Yb V3 2_655 . 106.386(8) yes
V2 Yb V3 2_655 3_666 99.062(8) yes
V2 Yb V3 2_655 4_564 68.263(8) yes
V2 Yb V4 2_655 2_655 50.870(8) yes
V2 Yb V4 2_655 3_666 113.141(8) yes
V2 Yb V4 2_655 4_554 54.804(8) yes
V2 Yb V2 3_665 4_554 110.653(7) yes
V2 Yb V2 3_665 4_555 161.981(7) yes
V2 Yb V3 3_665 1_554 58.493(7) yes
V2 Yb V3 3_665 . 95.675(7) yes
V2 Yb V3 3_665 3_666 121.787(8) yes
V2 Yb V3 3_665 4_564 68.586(8) yes
V2 Yb V4 3_665 2_655 109.760(8) yes
V2 Yb V4 3_665 3_666 51.273(8) yes
V2 Yb V4 3_665 4_554 154.149(8) yes
V2 Yb V2 4_554 4_555 87.088(6) yes
V2 Yb V3 4_554 1_554 69.310(7) yes
V2 Yb V3 4_554 . 129.757(6) yes
V2 Yb V3 4_554 3_666 86.524(7) yes
V2 Yb V3 4_554 4_564 109.229(8) yes
V2 Yb V4 4_554 2_655 45.723(7) yes
V2 Yb V4 4_554 3_666 161.335(8) yes
V2 Yb V4 4_554 4_554 43.554(7) yes
V2 Yb V3 4_555 1_554 129.511(6) yes
V2 Yb V3 4_555 . 69.395(7) yes
V2 Yb V3 4_555 3_666 53.920(7) yes
V2 Yb V3 4_555 4_564 109.455(8) yes
V2 Yb V4 4_555 2_655 84.642(7) yes
V2 Yb V4 4_555 3_666 110.766(7) yes
V2 Yb V4 4_555 4_554 43.545(7) yes
V3 Yb V3 1_554 . 91.925(7) yes
V3 Yb V3 1_554 3_666 79.828(7) yes
V3 Yb V3 1_554 4_564 120.199(8) yes
V3 Yb V4 1_554 2_655 105.544(8) yes
V3 Yb V4 1_554 3_666 94.184(8) yes
V3 Yb V4 1_554 4_554 101.781(8) yes
V3 Yb V3 . 3_666 43.577(7) yes
V3 Yb V3 . 4_564 120.214(8) yes
V3 Yb V4 . 2_655 154.033(8) yes
V3 Yb V4 . 3_666 56.744(7) yes
V3 Yb V4 . 4_554 101.962(8) yes
V3 Yb V3 3_666 4_564 157.538(8) yes
V3 Yb V4 3_666 2_655 119.999(7) yes
V3 Yb V4 3_666 3_666 99.433(8) yes
V3 Yb V4 3_666 4_554 64.075(8) yes
V3 Yb V4 4_564 2_655 67.264(8) yes
V3 Yb V4 4_564 3_666 70.839(9) yes
V3 Yb V4 4_564 4_554 116.420(9) yes
V4 Yb V4 2_655 3_666 138.087(8) yes
V4 Yb V4 2_655 4_554 56.256(8) yes
V4 Yb V4 3_666 4_554 154.053(9) yes
Yb V1 Yb . 3_665 124.157(10) yes
Yb V1 Yb . 4_464 107.334(9) yes
Yb V1 Yb . 4_465 106.947(9) yes
Yb V1 V1 . 3_665 72.222(9) yes
Yb V1 V2 . 2_555 153.965(13) yes
Yb V1 V2 . 3_665 58.904(8) yes
Yb V1 V3 . 1_554 85.107(11) yes
Yb V1 V3 . . 84.849(11) yes
Yb V1 V3 . 3_666 76.060(10) yes
Yb V1 V4 . 2_555 155.152(13) yes
Yb V1 V4 . 3_666 59.655(8) yes
Yb V1 Yb 3_665 4_464 91.274(7) yes
Yb V1 Yb 3_665 4_465 125.272(9) yes
Yb V1 V1 3_665 3_665 51.935(8) yes
Yb V1 V2 3_665 2_555 72.843(8) yes
Yb V1 V2 3_665 3_665 133.873(11) yes
Yb V1 V3 3_665 1_554 68.317(9) yes
Yb V1 V3 3_665 . 114.064(11) yes
Yb V1 V3 3_665 3_666 72.598(9) yes
Yb V1 V4 3_665 2_555 52.534(7) yes
Yb V1 V4 3_665 3_666 176.186(12) yes
Yb V1 Yb 4_464 4_465 91.113(6) yes
Yb V1 V1 4_464 3_665 108.002(10) yes
Yb V1 V2 4_464 2_555 90.376(9) yes
Yb V1 V2 4_464 3_665 52.388(7) yes
Yb V1 V3 4_464 1_554 49.054(8) yes
Yb V1 V3 4_464 . 139.424(11) yes
Yb V1 V3 4_464 3_666 161.536(12) yes
Yb V1 V4 4_464 2_555 51.948(7) yes
Yb V1 V4 4_464 3_666 87.191(8) yes
Yb V1 V1 4_465 3_665 160.365(11) yes
Yb V1 V2 4_465 2_555 52.472(7) yes
Yb V1 V2 4_465 3_665 87.187(8) yes
Yb V1 V3 4_465 1_554 139.934(12) yes
Yb V1 V3 4_465 . 48.536(8) yes
Yb V1 V3 4_465 3_666 105.426(11) yes
Yb V1 V4 4_465 2_555 88.728(9) yes
Yb V1 V4 4_465 3_666 51.320(7) yes
V1 V1 V2 3_665 2_555 121.027(12) yes
V1 V1 V2 3_665 3_665 107.827(12) yes
V1 V1 V3 3_665 1_554 59.580(10) yes
V1 V1 V3 3_665 . 112.570(13) yes
V1 V1 V3 3_665 3_666 55.015(10) yes
V1 V1 V4 3_665 2_555 99.402(11) yes
V1 V1 V4 3_665 3_666 131.877(13) yes
V2 V1 V2 2_555 3_665 126.387(11) yes
V2 V1 V3 2_555 1_554 120.825(14) yes
V2 V1 V3 2_555 . 69.486(11) yes
V2 V1 V3 2_555 3_666 93.247(12) yes
V2 V1 V4 2_555 2_555 50.159(9) yes
V2 V1 V4 2_555 3_666 103.661(11) yes
V2 V1 V3 3_665 1_554 66.202(10) yes
V2 V1 V3 3_665 . 112.045(12) yes
V2 V1 V3 3_665 3_666 134.926(14) yes
V2 V1 V4 3_665 2_555 104.068(11) yes
V2 V1 V4 3_665 3_666 46.943(8) yes
V3 V1 V3 1_554 . 168.906(16) yes
V3 V1 V3 1_554 3_666 114.595(13) yes
V3 V1 V4 1_554 2_555 70.791(11) yes
V3 V1 V4 1_554 3_666 112.982(12) yes
V3 V1 V3 . 3_666 58.154(10) yes
V3 V1 V4 . 2_555 119.645(14) yes
V3 V1 V4 . 3_666 65.404(10) yes
V3 V1 V4 3_666 2_555 119.003(12) yes
V3 V1 V4 3_666 3_666 109.446(12) yes
V4 V1 V4 2_555 3_666 124.102(11) yes
Yb V2 Yb 2_645 3_665 115.761(9) yes
Yb V2 Yb 2_645 4_454 134.434(9) yes
Yb V2 Yb 2_645 4_455 96.990(7) yes
Yb V2 V1 2_645 2_545 127.208(11) yes
Yb V2 V1 2_645 3_665 69.168(8) yes
Yb V2 V2 2_645 3_655 80.731(10) yes
Yb V2 V3 2_645 2_545 166.674(11) yes
Yb V2 V3 2_645 3_666 51.148(7) yes
Yb V2 V4 2_645 1_554 112.511(12) yes
Yb V2 V4 2_645 . 63.093(9) yes
Yb V2 V4 2_645 3_656 58.384(9) yes
Yb V2 Yb 3_665 4_454 93.592(8) yes
Yb V2 Yb 3_665 4_455 130.966(10) yes
Yb V2 V1 3_665 2_545 74.194(9) yes
Yb V2 V1 3_665 3_665 51.133(7) yes
Yb V2 V2 3_665 3_655 125.252(12) yes
Yb V2 V3 3_665 2_545 51.837(7) yes
Yb V2 V3 3_665 3_666 69.884(8) yes
Yb V2 V4 3_665 1_554 63.803(9) yes
Yb V2 V4 3_665 . 114.906(11) yes
Yb V2 V4 3_665 3_656 174.022(13) yes
Yb V2 Yb 4_454 4_455 87.088(6) yes
Yb V2 V1 4_454 2_545 92.750(9) yes
Yb V2 V1 4_454 3_665 113.586(9) yes
Yb V2 V2 4_454 3_655 53.704(8) yes
Yb V2 V3 4_454 2_545 56.861(7) yes
Yb V2 V3 4_454 3_666 159.355(10) yes
Yb V2 V4 4_454 1_554 49.090(8) yes
Yb V2 V4 4_454 . 135.839(11) yes
Yb V2 V4 4_454 3_656 91.843(9) yes
Yb V2 V1 4_455 2_545 56.823(7) yes
Yb V2 V1 4_455 3_665 159.324(10) yes
Yb V2 V2 4_455 3_655 93.850(9) yes
Yb V2 V3 4_455 2_545 90.232(9) yes
Yb V2 V3 4_455 3_666 112.969(9) yes
Yb V2 V4 4_455 1_554 136.167(11) yes
Yb V2 V4 4_455 . 48.762(8) yes
Yb V2 V4 4_455 3_656 51.805(8) yes
V1 V2 V1 2_545 3_665 118.753(11) yes
V1 V2 V2 2_545 3_655 138.492(13) yes
V1 V2 V3 2_545 2_545 49.179(9) yes
V1 V2 V3 2_545 3_666 94.384(11) yes
V1 V2 V4 2_545 1_554 117.359(14) yes
V1 V2 V4 2_545 . 66.074(11) yes
V1 V2 V4 2_545 3_656 108.044(12) yes
V1 V2 V2 3_665 3_655 98.722(12) yes
V1 V2 V3 3_665 2_545 100.683(10) yes
V1 V2 V3 3_665 3_666 46.424(8) yes
V1 V2 V4 3_665 1_554 64.509(10) yes
V1 V2 V4 3_665 . 110.570(12) yes
V1 V2 V4 3_665 3_656 124.051(13) yes
V2 V2 V3 3_655 2_545 110.044(12) yes
V2 V2 V3 3_655 3_666 125.828(13) yes
V2 V2 V4 3_655 1_554 61.771(11) yes
V2 V2 V4 3_655 . 118.734(14) yes
V2 V2 V4 3_655 3_656 56.821(10) yes
V3 V2 V3 2_545 3_666 115.648(11) yes
V3 V2 V4 2_545 1_554 68.301(11) yes
V3 V2 V4 2_545 . 115.253(13) yes
V3 V2 V4 2_545 3_656 133.852(13) yes
V3 V2 V4 3_666 1_554 110.777(12) yes
V3 V2 V4 3_666 . 64.462(10) yes
V3 V2 V4 3_666 3_656 104.263(12) yes
V4 V2 V4 1_554 . 174.790(15) yes
V4 V2 V4 1_554 3_656 118.592(14) yes
V4 V2 V4 . 3_656 62.165(11) yes
Yb V3 Yb . 1_556 91.925(7) yes
Yb V3 Yb . 3_666 136.423(9) yes
Yb V3 Yb . 4_465 107.665(9) yes
Yb V3 V1 . . 48.875(8) yes
Yb V3 V1 . 1_556 140.947(13) yes
Yb V3 V1 . 3_666 101.576(11) yes
Yb V3 V2 . 2_555 110.089(10) yes
Yb V3 V2 . 3_666 86.908(9) yes
Yb V3 V3 . 3_666 63.060(9) yes
Yb V3 V4 . 2_556 155.647(11) yes
Yb V3 V4 . 3_666 51.500(7) yes
Yb V3 Yb 1_556 3_666 100.172(8) yes
Yb V3 Yb 1_556 4_465 107.606(9) yes
Yb V3 V1 1_556 . 140.682(13) yes
Yb V3 V1 1_556 1_556 49.144(8) yes
Yb V3 V1 1_556 3_666 61.178(8) yes
Yb V3 V2 1_556 2_555 156.778(11) yes
Yb V3 V2 1_556 3_666 51.623(7) yes
Yb V3 V3 1_556 3_666 105.967(11) yes
Yb V3 V4 1_556 2_556 110.703(10) yes
Yb V3 V4 1_556 3_666 88.273(9) yes
Yb V3 Yb 3_666 4_465 108.102(10) yes
Yb V3 V1 3_666 . 110.766(11) yes
Yb V3 V1 3_666 1_556 66.010(9) yes
Yb V3 V1 3_666 3_666 52.088(8) yes
Yb V3 V2 3_666 2_555 69.219(8) yes
Yb V3 V2 3_666 3_666 132.755(11) yes
Yb V3 V3 3_666 3_666 73.363(9) yes
Yb V3 V4 3_666 2_556 50.301(6) yes
Yb V3 V4 3_666 3_666 167.465(12) yes
Yb V3 V1 4_465 . 85.663(10) yes
Yb V3 V1 4_465 1_556 85.439(11) yes
Yb V3 V1 4_465 3_666 149.176(14) yes
Yb V3 V2 4_465 2_555 59.578(8) yes
Yb V3 V2 4_465 3_666 60.589(8) yes
Yb V3 V3 4_465 3_666 145.448(14) yes
Yb V3 V4 4_465 2_556 57.916(7) yes
Yb V3 V4 4_465 3_666 60.133(8) yes
V1 V3 V1 . 1_556 168.906(16) yes
V1 V3 V1 . 3_666 121.846(13) yes
V1 V3 V2 . 2_555 61.335(10) yes
V1 V3 V2 . 3_666 113.476(12) yes
V1 V3 V3 . 3_666 62.894(11) yes
V1 V3 V4 . 2_556 107.670(13) yes
V1 V3 V4 . 3_666 66.065(10) yes
V1 V3 V1 1_556 3_666 65.405(11) yes
V1 V3 V2 1_556 2_555 108.230(13) yes
V1 V3 V2 1_556 3_666 67.373(10) yes
V1 V3 V3 1_556 3_666 123.613(14) yes
V1 V3 V4 1_556 2_556 61.794(11) yes
V1 V3 V4 1_556 3_666 114.595(12) yes
V1 V3 V2 3_666 2_555 118.646(12) yes
V1 V3 V2 3_666 3_666 112.511(12) yes
V1 V3 V3 3_666 3_666 58.952(11) yes
V1 V3 V4 3_666 2_556 97.352(12) yes
V1 V3 V4 3_666 3_666 140.306(14) yes
V2 V3 V2 2_555 3_666 120.161(11) yes
V2 V3 V3 2_555 3_666 91.064(12) yes
V2 V3 V4 2_555 2_556 46.436(8) yes
V2 V3 V4 2_555 3_666 99.507(11) yes
V2 V3 V3 3_666 3_666 143.416(14) yes
V2 V3 V4 3_666 2_556 99.904(10) yes
V2 V3 V4 3_666 3_666 47.561(8) yes
V3 V3 V4 3_666 2_556 116.118(13) yes
V3 V3 V4 3_666 3_666 113.401(13) yes
V4 V3 V4 2_556 3_666 118.039(11) yes
Yb V4 Yb 2_645 3_666 119.464(9) yes
Yb V4 Yb 2_645 4_455 123.744(10) yes
Yb V4 V1 2_645 2_545 127.817(11) yes
Yb V4 V1 2_645 3_666 72.106(8) yes
Yb V4 V2 2_645 . 66.038(10) yes
Yb V4 V2 2_645 1_556 118.291(13) yes
Yb V4 V2 2_645 3_656 82.472(10) yes
Yb V4 V3 2_645 2_546 168.991(11) yes
Yb V4 V3 2_645 3_666 52.603(7) yes
Yb V4 V4 2_645 3_656 59.090(9) yes
Yb V4 Yb 3_666 4_455 116.735(11) yes
Yb V4 V1 3_666 2_545 73.041(9) yes
Yb V4 V1 3_666 3_666 52.382(7) yes
Yb V4 V2 3_666 . 116.152(12) yes
Yb V4 V2 3_666 1_556 64.924(9) yes
Yb V4 V2 3_666 3_656 126.005(12) yes
Yb V4 V3 3_666 2_546 51.245(7) yes
Yb V4 V3 3_666 3_666 71.756(8) yes
Yb V4 V4 3_666 3_656 177.135(13) yes
Yb V4 V1 4_455 2_545 67.492(8) yes
Yb V4 V1 4_455 3_666 155.870(12) yes
Yb V4 V2 4_455 . 87.684(10) yes
Yb V4 V2 4_455 1_556 87.365(10) yes
Yb V4 V2 4_455 3_656 66.812(9) yes
Yb V4 V3 4_455 2_546 65.624(8) yes
Yb V4 V3 4_455 3_666 154.897(12) yes
Yb V4 V4 4_455 3_656 64.654(8) yes
V1 V4 V1 2_545 3_666 119.638(11) yes
V1 V4 V2 2_545 . 63.767(11) yes
V1 V4 V2 2_545 1_556 112.678(14) yes
V1 V4 V2 2_545 3_656 134.121(13) yes
V1 V4 V3 2_545 2_546 47.415(9) yes
V1 V4 V3 2_545 3_666 95.025(11) yes
V1 V4 V4 2_545 3_656 105.748(12) yes
V1 V4 V2 3_666 . 116.350(12) yes
V1 V4 V2 3_666 1_556 68.547(10) yes
V1 V4 V2 3_666 3_656 100.950(12) yes
V1 V4 V3 3_666 2_546 101.197(11) yes
V1 V4 V3 3_666 3_666 48.531(8) yes
V1 V4 V4 3_666 3_656 127.424(14) yes
V2 V4 V2 . 1_556 174.791(15) yes
V2 V4 V2 . 3_656 117.835(13) yes
V2 V4 V3 . 2_546 111.077(13) yes
V2 V4 V3 . 3_666 67.978(10) yes
V2 V4 V4 . 3_656 61.111(11) yes
V2 V4 V2 1_556 3_656 61.408(11) yes
V2 V4 V3 1_556 2_546 65.263(11) yes
V2 V4 V3 1_556 3_666 116.748(12) yes
V2 V4 V4 1_556 3_656 117.884(13) yes
V2 V4 V3 3_656 2_546 107.698(12) yes
V2 V4 V3 3_656 3_666 129.423(14) yes
V2 V4 V4 3_656 3_656 56.724(10) yes
V3 V4 V3 2_546 3_666 116.399(11) yes
V3 V4 V4 2_546 3_656 129.866(12) yes
V3 V4 V4 3_666 3_656 105.918(12) yes
O1 Yb O2 3_665 3_665 93.90(5) yes
O1 Yb O3 3_665 . 71.50(5) yes
O1 Yb O4 3_665 3_665 94.75(5) yes
O1 Yb O5 3_665 3_666 69.25(5) yes
O1 Yb O6 3_665 3_666 140.12(5) yes
O1 Yb O7 3_665 4_564 70.40(5) yes
O1 Yb O8 3_665 3_666 140.15(5) yes
O2 Yb O3 3_665 . 137.22(5) yes
O2 Yb O4 3_665 3_665 72.63(5) yes
O2 Yb O5 3_665 3_666 142.05(5) yes
O2 Yb O6 3_665 3_666 75.43(5) yes
O2 Yb O7 3_665 4_564 71.00(5) yes
O2 Yb O8 3_665 3_666 118.12(5) yes
O3 Yb O4 . 3_665 68.99(5) yes
O3 Yb O5 . 3_666 71.03(5) yes
O3 Yb O6 . 3_666 140.03(5) yes
O3 Yb O7 . 4_564 133.55(5) yes
O3 Yb O8 . 3_666 68.86(5) yes
O4 Yb O5 3_665 3_666 139.88(5) yes
O4 Yb O6 3_665 3_666 117.26(5) yes
O4 Yb O7 3_665 4_564 139.33(5) yes
O4 Yb O8 3_665 3_666 74.94(5) yes
O5 Yb O6 3_666 3_666 95.65(5) yes
O5 Yb O7 3_666 4_564 71.32(5) yes
O5 Yb O8 3_666 3_666 93.85(5) yes
O6 Yb O7 3_666 4_564 69.79(5) yes
O6 Yb O8 3_666 3_666 74.92(5) yes
O7 Yb O8 4_564 3_666 139.70(5) yes
O1 V1 O3 2_555 . 97.61(6) yes
O1 V1 O4 2_555 . 101.46(6) yes
O1 V1 O4 2_555 3_665 171.26(6) yes
O1 V1 O5 2_555 2_555 100.04(7) yes
O1 V1 O8 2_555 3_666 86.64(6) yes
O3 V1 O4 . . 151.80(6) yes
O3 V1 O4 . 3_665 81.12(6) yes
O3 V1 O5 . 2_555 97.70(6) yes
O3 V1 O8 . 3_666 81.08(6) yes
O4 V1 O4 . 3_665 76.88(6) yes
O4 V1 O5 . 2_555 99.19(6) yes
O4 V1 O8 . 3_666 79.52(6) yes
O4 V1 O5 3_665 2_555 88.70(6) yes
O4 V1 O8 3_665 3_666 84.62(6) yes
O5 V1 O8 2_555 3_666 173.31(7) yes
O1 V2 O2 . 2_545 96.84(6) yes
O1 V2 O3 . 3_665 88.73(6) yes
O1 V2 O6 . 2_545 95.74(6) yes
O1 V2 O6 . 4_554 177.04(6) yes
O1 V2 O7 . 3_666 98.97(6) yes
O2 V2 O3 2_545 3_665 173.56(6) yes
O2 V2 O6 2_545 2_545 96.57(6) yes
O2 V2 O6 2_545 4_554 81.49(6) yes
O2 V2 O7 2_545 3_666 85.20(6) yes
O3 V2 O6 3_665 2_545 86.06(6) yes
O3 V2 O6 3_665 4_554 93.09(6) yes
O3 V2 O7 3_665 3_666 90.74(6) yes
O6 V2 O6 2_545 4_554 82.06(6) yes
O6 V2 O7 2_545 3_666 164.87(7) yes
O6 V2 O7 4_554 3_666 83.35(6) yes
O1 V3 O4 2_555 3_666 172.54(7) yes
O1 V3 O5 2_555 2_556 82.92(6) yes
O1 V3 O7 2_555 . 86.96(6) yes
O1 V3 O8 2_555 . 97.28(6) yes
O1 V3 O8 2_555 3_666 87.46(6) yes
O4 V3 O5 3_666 2_556 89.65(6) yes
O4 V3 O7 3_666 . 93.30(6) yes
O4 V3 O8 3_666 . 82.80(6) yes
O4 V3 O8 3_666 3_666 99.97(6) yes
O5 V3 O7 2_556 . 87.36(6) yes
O5 V3 O8 2_556 . 95.37(6) yes
O5 V3 O8 2_556 3_666 170.37(7) yes
O7 V3 O8 . . 175.21(7) yes
O7 V3 O8 . 3_666 92.56(6) yes
O8 V3 O8 . 3_666 85.41(6) yes
O2 V4 O2 2_545 4_555 81.30(6) yes
O2 V4 O3 2_545 3_666 175.36(6) yes
O2 V4 O5 2_545 . 93.16(6) yes
O2 V4 O6 2_545 2_546 88.27(6) yes
O2 V4 O7 2_545 3_666 86.36(6) yes
O2 V4 O3 4_555 3_666 96.39(6) yes
O2 V4 O5 4_555 . 171.62(6) yes
O2 V4 O6 4_555 2_546 82.09(6) yes
O2 V4 O7 4_555 3_666 85.94(6) yes
O3 V4 O5 3_666 . 88.68(6) yes
O3 V4 O6 3_666 2_546 87.43(6) yes
O3 V4 O7 3_666 3_666 97.51(6) yes
O5 V4 O6 . 2_546 91.51(6) yes
O5 V4 O7 . 3_666 100.05(7) yes
O6 V4 O7 2_546 3_666 167.50(6) yes

loop_
_geom_bond_atom_site_label_1
_geom_bond_atom_site_label_2
_geom_bond_site_symmetry_2
_geom_bond_distance
_geom_bond_publ_flag
Yb V1 . 3.0356(3) yes
Yb V1 3_665 3.6715(3) yes
Yb V1 4_564 4.0504(3) yes
Yb V1 4_565 4.0173(3) yes
Yb V2 2_655 3.4049(3) yes
Yb V2 3_665 3.3385(3) yes
Yb V2 4_554 4.1914(3) yes
Yb V2 4_555 4.1695(3) yes
Yb V3 1_554 3.9988(3) yes
Yb V3 . 4.0135(3) yes
Yb V3 3_666 3.7343(3) yes
Yb V3 4_564 3.0440(3) yes
Yb V4 2_655 3.3227(3) yes
Yb V4 3_666 3.3072(3) yes
Yb V4 4_554 3.1544(3) yes
V1 V1 3_665 3.1905(4) yes
V1 V2 2_555 3.3766(5) yes
V1 V2 3_665 3.6627(4) yes
V1 V3 1_554 2.8748(5) yes
V1 V3 . 2.9122(5) yes
V1 V3 3_666 3.0258(4) yes
V1 V4 2_555 3.4409(5) yes
V1 V4 3_666 3.5523(4) yes
V2 V2 3_655 3.0166(4) yes
V2 V3 2_545 3.6042(5) yes
V2 V3 3_666 3.6308(4) yes
V2 V4 1_554 2.8755(5) yes
V2 V4 . 2.8904(5) yes
V2 V4 3_656 3.0270(4) yes
V3 V3 3_666 2.8875(4) yes
V3 V4 2_556 3.6872(5) yes
V3 V4 3_666 3.5339(4) yes
V4 V4 3_656 3.0572(4) yes
Yb O1 3_665 2.4150(14) yes
Yb O2 3_665 2.2644(14) yes
Yb O3 . 2.3499(15) yes
Yb O4 3_665 2.2904(15) yes
Yb O5 3_666 2.3988(15) yes
Yb O6 3_666 2.2882(15) yes
Yb O7 4_564 2.3801(16) yes
Yb O8 3_666 2.2853(15) yes
V1 O1 2_555 1.9676(16) yes
V1 O3 . 1.9683(15) yes
V1 O4 . 2.0007(14) yes
V1 O4 3_665 2.0722(15) yes
V1 O5 2_555 1.9807(17) yes
V1 O8 3_666 2.0629(15) yes
V2 O1 . 1.9761(16) yes
V2 O2 2_545 2.0044(15) yes
V2 O3 3_665 2.0058(15) yes
V2 O6 2_545 1.9828(15) yes
V2 O6 4_554 2.0159(16) yes
V2 O7 3_666 2.0022(15) yes
V3 O1 2_555 2.0572(16) yes
V3 O4 3_666 1.9441(15) yes
V3 O5 2_556 2.0738(17) yes
V3 O7 . 1.9588(14) yes
V3 O8 . 1.9863(14) yes
V3 O8 3_666 1.9428(15) yes
V4 O2 2_545 2.0165(15) yes
V4 O2 4_555 2.0129(15) yes
V4 O3 3_666 1.9558(15) yes
V4 O5 . 1.9913(17) yes
V4 O6 2_546 1.9828(15) yes
V4 O7 3_666 1.9458(15) yes
